data_2008351
loop_
_publ_author_name
'Hoshina, Gakuse'
'Ohba, Shigeru'
'Tsuchimoto, Masanobu'

_publ_section_title
;
 Redetermination of 2,3-dichloro-5,6-dicyano-1,4-dihydroxybenzene
;
_journal_issue 4
_journal_name_full 'Acta Crystallographica Section C'
_journal_page_first 592
_journal_page_last 594
_journal_paper_doi 10.1107/S0108270198017399
_journal_volume 55
_journal_year 1999
_chemical_formula_moiety 'C8 H2 Cl2 N2 O2'
_chemical_formula_sum 'C8 H2 Cl2 N2 O2'
_chemical_formula_weight 229.02
_chemical_name_common
;
2,3-Dicyano-1,4-dihydroxybenzene
;
_space_group_IT_number 62
_symmetry_cell_setting orthorhombic
_symmetry_space_group_name_Hall '-P 2ac 2n'
_symmetry_space_group_name_H-M 'P n m a'
_cell_angle_alpha 90
_cell_angle_beta 90
_cell_angle_gamma 90
_cell_formula_units_Z 4
_cell_length_a 16.380(3)
_cell_length_b 6.536(2)
_cell_length_c 8.514(2)
_cell_measurement_reflns_used 22
_cell_measurement_temperature 296.2
_cell_measurement_theta_max 15.0
_cell_measurement_theta_min 14.5
_cell_volume 911.5(4)
_computing_cell_refinement 'MSC/AFC Diffractometer Control Software'
_computing_data_collection
;
MSC/AFC Diffractometer Control Software
(Molecular Structure Corporation, 1993)
;
_computing_data_reduction 'TEXSAN (Molecular Structure Corporation & Rigaku Corporation, 1998)'
_computing_molecular_graphics 'ORTEPII (Johnson, 1976)'
_computing_publication_material TEXSAN
_computing_structure_refinement TEXSAN
_computing_structure_solution 'SIR92 (Altomare et al., 1994)'
_diffrn_ambient_temperature 296.2
_diffrn_measurement_device_type 'Rigaku AFC-7R'
_diffrn_measurement_method \q-2\q
_diffrn_radiation_monochromator graphite
_diffrn_radiation_source 'Rigaku rotating anode'
_diffrn_radiation_type 'Mo K\a'
_diffrn_radiation_wavelength 0.7107
_diffrn_reflns_av_R_equivalents 0.000
_diffrn_reflns_av_sigmaI/netI 0.022
_diffrn_reflns_limit_h_max 21
_diffrn_reflns_limit_h_min 0
_diffrn_reflns_limit_k_max 8
_diffrn_reflns_limit_k_min 0
_diffrn_reflns_limit_l_max 0
_diffrn_reflns_limit_l_min -11
_diffrn_reflns_number 1132
_diffrn_reflns_reduction_process 'Lp corrections applied'
_diffrn_reflns_theta_max 27.5
_diffrn_reflns_theta_min 2.5
_diffrn_standards_decay_% 1
_diffrn_standards_interval_count 150
_diffrn_standards_number 3
_exptl_absorpt_coefficient_mu 0.681
_exptl_absorpt_correction_T_max 0.815
_exptl_absorpt_correction_T_min 0.774
_exptl_absorpt_correction_type '\y scan'
_exptl_absorpt_process_details '(North et al., 1968)'
_exptl_crystal_colour yellow
_exptl_crystal_density_diffrn 1.669
_exptl_crystal_density_method 'not measured'
_exptl_crystal_description prism
_exptl_crystal_F_000 456
_exptl_crystal_size_max 0.5
_exptl_crystal_size_mid 0.4
_exptl_crystal_size_min 0.3
_refine_diff_density_max 0.18
_refine_diff_density_min -0.30
_refine_ls_extinction_method none
_refine_ls_goodness_of_fit_ref 0.991
_refine_ls_hydrogen_treatment refU
_refine_ls_matrix_type full
_refine_ls_number_constraints 0
_refine_ls_number_parameters 87
_refine_ls_number_reflns 1132
_refine_ls_number_restraints 0
_refine_ls_R_factor_all 0.038
_refine_ls_R_factor_gt 0.031
_refine_ls_shift/su_max 0.0005
_refine_ls_shift/su_mean 0.0000
_refine_ls_structure_factor_coef F
_refine_ls_weighting_details 'w = 1/[\s^2^(Fo) + 0.00250|Fo|^2^]'
_refine_ls_weighting_scheme calc
_refine_ls_wR_factor_ref 0.058
_reflns_number_gt 974
_reflns_number_total 1132
_reflns_threshold_expression I>2\s(I)
_cod_data_source_file fg1531.cif
_cod_data_source_block I
_cod_original_cell_volume 911.5(7)
_cod_database_code 2008351

loop_
_symmetry_equiv_pos_as_xyz
x,y,z
1/2+x,1/2-y,1/2-z
-x,1/2+y,-z
1/2-x,-y,1/2+z
-x,-y,-z
1/2-x,1/2+y,1/2+z
x,1/2-y,z
1/2+x,y,1/2-z

loop_
_atom_site_label
_atom_site_fract_x
_atom_site_fract_y
_atom_site_fract_z
_atom_site_U_iso_or_equiv
_atom_site_adp_type
_atom_site_occupancy
_atom_site_type_symbol
Cl1 0.79129(4) 0.2500 -0.28490(6) 0.0487(2) Uani 1.00 Cl
Cl2 0.67384(3) 0.2500 0.00695(7) 0.0507(2) Uani 1.00 Cl
O1 0.76362(9) 0.2500 0.3162(2) 0.0489(4) Uani 1.00 O
O2 0.96916(10) 0.2500 -0.1952(2) 0.0520(5) Uani 1.00 O
N1 0.95220(10) 0.2500 0.4823(2) 0.0643(7) Uani 1.00 N
N2 1.09990(10) 0.2500 0.1207(2) 0.0538(6) Uani 1.00 N
C1 0.82950(10) 0.2500 -0.0972(2) 0.0359(5) Uani 1.00 C
C2 0.77720(10) 0.2500 0.0312(3) 0.0368(5) Uani 1.00 C
C3 0.80880(10) 0.2500 0.1856(2) 0.0373(5) Uani 1.00 C
C4 0.89350(10) 0.2500 0.2043(2) 0.0357(5) Uani 1.00 C
C5 0.94540(10) 0.2500 0.0736(2) 0.0346(5) Uani 1.00 C
C6 0.91460(10) 0.2500 -0.0780(2) 0.0362(5) Uani 1.00 C
C7 0.92620(10) 0.2500 0.3605(2) 0.0437(6) Uani 1.00 C
C8 1.03210(10) 0.2500 0.0973(2) 0.0384(5) Uani 1.00 C
H1 0.7054 0.2500 0.3036 0.076(9) Uiso 1.00 H
H2 0.9450 0.2500 -0.2980 0.060(8) Uiso 1.00 H

loop_
_atom_site_aniso_label
_atom_site_aniso_U_11
_atom_site_aniso_U_22
_atom_site_aniso_U_33
_atom_site_aniso_U_12
_atom_site_aniso_U_13
_atom_site_aniso_U_23
Cl1 0.0430(4) 0.0744(4) 0.0288(3) 0.0000 -0.0101(2) 0.0000
Cl2 0.0275(3) 0.0800(5) 0.0446(4) 0.0000 -0.0055(2) 0.0000
O1 0.0292(8) 0.0870(10) 0.0307(7) 0.0000 0.0040(6) 0.0000
O2 0.0326(8) 0.0990(10) 0.0244(7) 0.0000 0.0013(6) 0.0000
N1 0.0490(10) 0.118(2) 0.0263(10) 0.0000 -0.0039(8) 0.0000
N2 0.0320(10) 0.0770(10) 0.0520(10) 0.0000 -0.0047(8) 0.0000
C1 0.0310(10) 0.0500(10) 0.0268(9) 0.0000 -0.0058(7) 0.0000
C2 0.0253(9) 0.0500(10) 0.0350(10) 0.0000 -0.0035(7) 0.0000
C3 0.0266(9) 0.0550(10) 0.0305(9) 0.0000 0.0011(7) 0.0000
C4 0.0290(10) 0.0540(10) 0.0237(8) 0.0000 -0.0011(7) 0.0000
C5 0.0272(9) 0.0500(10) 0.0270(9) 0.0000 -0.0021(7) 0.0000
C6 0.0314(10) 0.0540(10) 0.0235(9) 0.0000 -0.0014(7) 0.0000
C7 0.0320(10) 0.0690(10) 0.0300(10) 0.0000 0.0012(7) 0.0000
C8 0.0290(10) 0.0560(10) 0.0303(10) 0.0000 -0.0018(7) 0.0000

loop_
_atom_type_symbol
_atom_type_description
_atom_type_scat_dispersion_real
_atom_type_scat_dispersion_imag
_atom_type_scat_source
C C 0.003 0.002
;International Tables for Crystallography
(1992, Vol. C, Tables 4.2.6.8 and 6.1.1.1)
;
O O 0.011 0.006
;International Tables for Crystallography
(1992, Vol. C, Tables 4.2.6.8 and 6.1.1.1)
;
N N 0.006 0.003
;International Tables for Crystallography
(1992, Vol. C, Tables 4.2.6.8 and 6.1.1.1)
;
Cl Cl 0.148 0.159
;International Tables for Crystallography
(1992, Vol. C, Tables 4.2.6.8 and 6.1.1.1)
;
H H 0.000 0.000
;International Tables for Crystallography
(1992, Vol. C, Table 6.1.1.2)
;

loop_
_geom_angle_atom_site_label_1
_geom_angle_atom_site_label_2
_geom_angle_atom_site_label_3
_geom_angle
_geom_angle_publ_flag
C3 O1 H1 117.2(2) no
C6 O2 H2 113.8(2) no
Cl1 C1 C2 120.6(2) no
Cl1 C1 C6 118.0(2) no
C2 C1 C6 121.4(2) no
Cl2 C2 C1 121.1(2) no
Cl2 C2 C3 118.4(2) no
C1 C2 C3 120.5(2) no
O1 C3 C2 124.9(2) yes
O1 C3 C4 117.1(2) yes
C2 C3 C4 118.0(2) no
C3 C4 C5 120.8(2) no
C3 C4 C7 118.5(2) no
C5 C4 C7 120.7(2) no
C4 C5 C6 121.3(2) no
C4 C5 C8 119.3(2) no
C6 C5 C8 119.4(2) no
O2 C6 C1 125.2(2) yes
O2 C6 C5 116.8(2) yes
C1 C6 C5 118.0(2) no
N1 C7 C4 179.6(2) no
N2 C8 C5 177.9(2) no

loop_
_geom_bond_atom_site_label_1
_geom_bond_atom_site_label_2
_geom_bond_site_symmetry_1
_geom_bond_site_symmetry_2
_geom_bond_distance
_geom_bond_publ_flag
Cl1 C1 . . 1.716(2) yes
Cl2 C2 . . 1.706(2) yes
O1 C3 . . 1.335(3) yes
O1 H1 . . 0.959 no
O2 C6 . . 1.339(3) yes
O2 H2 . . 0.960 no
N1 C7 . . 1.121(3) yes
N2 C8 . . 1.128(3) yes
C1 C2 . . 1.388(3) no
C1 C6 . . 1.404(3) no
C2 C3 . . 1.413(3) no
C3 C4 . . 1.398(3) no
C4 C5 . . 1.400(3) no
C4 C7 . . 1.434(3) no
C5 C6 . . 1.386(3) no
C5 C8 . . 1.435(3) no

loop_
_geom_hbond_atom_site_label_D
_geom_hbond_atom_site_label_H
_geom_hbond_atom_site_label_A
_geom_hbond_site_symmetry_A
_geom_hbond_distance_DH
_geom_hbond_distance_HA
_geom_hbond_distance_DA
_geom_hbond_angle_DHA
O1 H1 Cl2 . 0.96 2.58 3.016(2) 108
O2 H2 Cl1 . 0.96 2.52 3.012(2) 112
O1 H1 N2 2_455 0.96 1.84 2.735(3) 153
O2 H2 N1 1_554 0.96 1.87 2.760(3) 152

loop_
_cod_related_entry_id
_cod_related_entry_database
_cod_related_entry_code
1 ChemSpider 264583
